data_4106598
loop_
_publ_author_name
'Jenya Vestfrid'
'Mark Botoshansky'
'Joshua H. Palmer'
'Alec C. Durrell'
'Harry B. Gray'
'Zeev Gross'

_publ_section_title
;
 Iodinated Aluminum(III) Corroles with Long-Lived Triplet Excited States
;
_journal_name_full 'Journal of the American Chemical Society'
_journal_page_first 12899
_journal_page_last 12901
_journal_paper_doi 10.1021/ja202692b
_journal_volume 133
_journal_year 2011
_chemical_formula_sum 'C47.5 H15 Al Cl F15 I4 N6'
_chemical_formula_weight 1524.68
_chemical_name_common 'Gross-33 (Jenny)'
_chemical_name_systematic
; 
 ? 
;
_space_group_IT_number 61
_symmetry_cell_setting orthorhombic
_symmetry_space_group_name_Hall '-P 2ac 2ab'
_symmetry_space_group_name_H-M 'P b c a'
_atom_sites_solution_hydrogens geom
_atom_sites_solution_primary direct
_atom_sites_solution_secondary difmap
_audit_creation_method SHELXL-97
_cell_angle_alpha 90.00
_cell_angle_beta 90.00
_cell_angle_gamma 90.00
_cell_formula_units_Z 8
_cell_length_a 17.112(3)
_cell_length_b 23.856(5)
_cell_length_c 27.445(6)
_cell_measurement_reflns_used 64995
_cell_measurement_temperature 293(2)
_cell_measurement_theta_max 24.71
_cell_measurement_theta_min 1.64
_cell_volume 11204(4)
_computing_cell_refinement 'DENZO HKL2000 (Otwinowski & Minor 1997)'
_computing_data_collection 'Collect (Nonius, 2006)'
_computing_data_reduction 'DENZO HKL2000 (Otwinowski & Minor 1997)'
_computing_molecular_graphics 'TEXSAN  (MSC, 1999)'
_computing_structure_refinement 'SHELXL-97 (Sheldrick, 1997)'
_computing_structure_solution 'SHELXS-97 (Sheldrick, 1997)'
_diffrn_ambient_temperature 293(2)
_diffrn_measured_fraction_theta_full 0.994
_diffrn_measured_fraction_theta_max 0.994
_diffrn_measurement_device_type 'Nonius KappaCCD'
_diffrn_measurement_method '\f and \w scans'
_diffrn_radiation_monochromator graphite
_diffrn_radiation_source 'fine-focus sealed tube'
_diffrn_radiation_type MoK\a
_diffrn_radiation_wavelength 0.71073
_diffrn_reflns_av_R_equivalents 0.0836
_diffrn_reflns_av_sigmaI/netI 0.0552
_diffrn_reflns_limit_h_max 19
_diffrn_reflns_limit_h_min -19
_diffrn_reflns_limit_k_max 28
_diffrn_reflns_limit_k_min -28
_diffrn_reflns_limit_l_max 32
_diffrn_reflns_limit_l_min -29
_diffrn_reflns_number 62167
_diffrn_reflns_theta_full 24.71
_diffrn_reflns_theta_max 24.71
_diffrn_reflns_theta_min 1.64
_diffrn_standards_number 0
_exptl_absorpt_coefficient_mu 2.376
_exptl_absorpt_correction_T_max 0.970
_exptl_absorpt_correction_T_min 0.781
_exptl_absorpt_correction_type multi-scan
_exptl_absorpt_process_details
;
multi-scan from symmetry-related measurements
Sortav (Blessing 1995)
;
_exptl_crystal_colour green
_exptl_crystal_density_diffrn 1.808
_exptl_crystal_description plate
_exptl_crystal_F_000 5572
_exptl_crystal_size_max 0.33
_exptl_crystal_size_mid 0.29
_exptl_crystal_size_min 0.04
_refine_diff_density_max 0.989
_refine_diff_density_min -0.564
_refine_diff_density_rms 0.137
_refine_ls_extinction_coef 0.000408(5)
_refine_ls_extinction_expression Fc^*^=kFc[1+0.001xFc^2^\l^3^/sin(2\q)]^-1/4^
_refine_ls_extinction_method SHELXL
_refine_ls_goodness_of_fit_ref 0.942
_refine_ls_hydrogen_treatment constr
_refine_ls_matrix_type full
_refine_ls_number_parameters 631
_refine_ls_number_reflns 9478
_refine_ls_number_restraints 36
_refine_ls_restrained_S_all 0.941
_refine_ls_R_factor_all 0.1166
_refine_ls_R_factor_gt 0.0612
_refine_ls_shift/su_max 0.023
_refine_ls_shift/su_mean 0.001
_refine_ls_structure_factor_coef Fsqd
_refine_ls_weighting_details 'calc w=1/[\s^2^(Fo^2^)+(0.1293P)^2^+0.0000P] where P=(Fo^2^+2Fc^2^)/3'
_refine_ls_weighting_scheme calc
_refine_ls_wR_factor_gt 0.1749
_refine_ls_wR_factor_ref 0.2003
_reflns_number_gt 5176
_reflns_number_total 9478
_reflns_threshold_expression >2sigma(I)
_cod_data_source_file ja202692b_si_002.cif
_cod_data_source_block Gross-33
_cod_original_formula_sum 'C47.50 H15 Al Cl F15 I4 N6'
_cod_database_code 4106598

loop_
_symmetry_equiv_pos_as_xyz
'x, y, z'
'-x+1/2, -y, z+1/2'
'x+1/2, -y+1/2, -z'
'-x, y+1/2, -z+1/2'
'-x, -y, -z'
'x-1/2, y, -z-1/2'
'-x-1/2, y-1/2, z'
'x, -y-1/2, z-1/2'

loop_
_atom_site_label
_atom_site_type_symbol
_atom_site_fract_x
_atom_site_fract_y
_atom_site_fract_z
_atom_site_U_iso_or_equiv
_atom_site_adp_type
_atom_site_occupancy
_atom_site_symmetry_multiplicity
_atom_site_calc_flag
_atom_site_refinement_flags
Al1 Al 0.110117(8) 0.302918(6) 0.001462(6) 0.05349(5) Uani 1 1 d .
I1 I 0.074653(3) 0.536478(2) 0.077184(2) 0.09931(2) Uani 1 1 d .
I2 I -0.001910(3) 0.445509(2) 0.172585(2) 0.09988(2) Uani 1 1 d .
I3 I 0.228558(3) 0.466642(2) -0.152613(2) 0.11092(2) Uani 1 1 d .
I4 I 0.154317(3) 0.545147(2) -0.048177(2) 0.08944(2) Uani 1 1 d .
F10 F 0.20277(2) 0.093878(16) 0.056413(15) 0.09413(14) Uani 1 1 d .
N21 N 0.08114(2) 0.360896(17) 0.046059(17) 0.05715(14) Uani 1 1 d .
N22 N 0.07872(2) 0.246460(18) 0.045739(16) 0.05535(14) Uani 1 1 d .
N23 N 0.14387(2) 0.253291(17) -0.047518(17) 0.05775(14) Uani 1 1 d .
N24 N 0.13840(2) 0.365888(17) -0.037767(17) 0.05771(14) Uani 1 1 d .
N5 N 0.22676(2) 0.304864(19) 0.032737(19) 0.06489(16) Uani 1 1 d .
N6 N -0.00649(2) 0.307826(18) -0.030130(18) 0.06036(15) Uani 1 1 d .
F1 F -0.12505(2) 0.31192(2) 0.13866(2) 0.1408(2) Uani 1 1 d .
F2 F -0.17898(3) 0.30858(3) 0.23090(2) 0.2193(3) Uani 1 1 d .
F3 F -0.07306(5) 0.29866(3) 0.306169(19) 0.2201(3) Uani 1 1 d .
F4 F 0.07745(5) 0.29368(3) 0.28892(2) 0.2247(4) Uani 1 1 d .
F5 F 0.13010(3) 0.29831(2) 0.194803(16) 0.1374(2) Uani 1 1 d .
F6 F 0.02120(2) 0.101693(16) -0.071816(17) 0.10439(15) Uani 1 1 d .
F7 F 0.02552(3) -0.009735(19) -0.07941(2) 0.1403(2) Uani 1 1 d .
F8 F 0.11878(3) -0.070246(17) -0.02163(2) 0.1443(2) Uani 1 1 d .
F9 F 0.20682(3) -0.018547(18) 0.047371(19) 0.12356(18) Uani 1 1 d .
F11 F 0.08647(3) 0.32780(3) -0.189933(18) 0.1489(2) Uani 1 1 d .
F12 F 0.13266(6) 0.32974(4) -0.28295(2) 0.2477(5) Uani 1 1 d .
F13 F 0.28840(6) 0.33182(4) -0.30361(2) 0.2734(4) Uani 1 1 d .
F14 F 0.39718(3) 0.32999(3) -0.22837(2) 0.2614(3) Uani 1 1 d .
F15 F 0.34492(3) 0.32600(3) -0.13615(2) 0.1766(3) Uani 1 1 d .
C1 C 0.09613(3) 0.41475(2) 0.03117(2) 0.05550(17) Uani 1 1 d .
C2 C 0.07128(3) 0.44997(2) 0.07081(2) 0.0671(2) Uani 1 1 d .
C3 C 0.04404(3) 0.41659(2) 0.10769(2) 0.06326(19) Uani 1 1 d .
C4 C 0.05003(3) 0.35966(2) 0.09189(2) 0.05867(17) Uani 1 1 d .
C5 C 0.03345(3) 0.30740(2) 0.11357(2) 0.06529(19) Uani 1 1 d .
C6 C 0.04580(3) 0.25446(2) 0.09157(2) 0.06111(18) Uani 1 1 d .
C7 C 0.02900(3) 0.20033(2) 0.11123(2) 0.0730(2) Uani 1 1 d .
H7 H 0.0068 0.1938 0.1416 0.088 Uiso 1 1 calc R
C8 C 0.04975(3) 0.16066(3) 0.07976(2) 0.0721(2) Uani 1 1 d .
H8 H 0.0444 0.1222 0.0838 0.087 Uiso 1 1 calc R
C9 C 0.08248(3) 0.18940(2) 0.03772(2) 0.05777(17) Uani 1 1 d .
C10 C 0.11203(3) 0.16480(2) -0.00406(2) 0.05630(17) Uani 1 1 d .
C11 C 0.14224(3) 0.19553(2) -0.04465(2) 0.05800(17) Uani 1 1 d .
C12 C 0.17344(3) 0.17209(2) -0.08866(2) 0.0716(2) Uani 1 1 d .
H12 H 0.1792 0.1343 -0.0962 0.086 Uiso 1 1 calc R
C13 C 0.19292(3) 0.21707(3) -0.11727(2) 0.0743(2) Uani 1 1 d .
H13 H 0.2147 0.2148 -0.1483 0.089 Uiso 1 1 calc R
C14 C 0.17488(3) 0.26733(2) -0.09248(2) 0.06250(18) Uani 1 1 d .
C15 C 0.18630(3) 0.32160(2) -0.10914(2) 0.06520(19) Uani 1 1 d .
C16 C 0.16997(3) 0.37051(2) -0.08275(2) 0.05755(17) Uani 1 1 d .
C17 C 0.18010(3) 0.42851(2) -0.09183(3) 0.0718(2) Uani 1 1 d .
C18 C 0.15458(3) 0.45801(2) -0.05133(2) 0.0654(2) Uani 1 1 d .
C19 C 0.12811(3) 0.41745(2) -0.01703(2) 0.05547(17) Uani 1 1 d .
C20 C 0.00484(3) 0.30481(3) 0.16446(2) 0.0728(2) Uani 1 1 d D
C21 C -0.07330(4) 0.30614(4) 0.17601(3) 0.12057(15) Uani 1 1 d D
C22 C -0.10302(5) 0.30565(4) 0.22232(2) 0.12057(15) Uani 1 1 d D
C23 C -0.04990(4) 0.30001(4) 0.25869(3) 0.12057(15) Uani 1 1 d D
C24 C 0.02840(4) 0.29928(4) 0.25160(3) 0.12057(15) Uani 1 1 d D
C25 C 0.05389(5) 0.30145(4) 0.20340(2) 0.12057(15) Uani 1 1 d D
C26 C 0.11239(3) 0.10266(2) -0.00734(2) 0.06152(18) Uani 1 1 d .
C27 C 0.06716(3) 0.07368(3) -0.04117(3) 0.0792(2) Uani 1 1 d .
C28 C 0.06934(4) 0.01533(3) -0.04467(3) 0.0947(3) Uani 1 1 d .
C29 C 0.11832(4) -0.01450(3) -0.01633(3) 0.1006(3) Uani 1 1 d .
C30 C 0.16060(3) 0.01166(3) 0.01825(3) 0.0819(2) Uani 1 1 d .
C31 C 0.15758(3) 0.06907(2) 0.02181(2) 0.0690(2) Uani 1 1 d .
C32 C 0.21422(3) 0.32614(3) -0.16005(2) 0.0838(2) Uani 1 1 d D
C33 C 0.16307(5) 0.32755(4) -0.19878(2) 0.13885(17) Uani 1 1 d D
C34 C 0.18314(4) 0.32954(4) -0.24810(3) 0.13885(17) Uani 1 1 d D
C35 C 0.26513(4) 0.32779(4) -0.25513(3) 0.13885(17) Uani 1 1 d D
C36 C 0.32161(5) 0.32831(4) -0.21875(2) 0.13885(17) Uani 1 1 d D
C37 C 0.29354(4) 0.32577(4) -0.17167(3) 0.13885(17) Uani 1 1 d D
C38 C 0.28994(3) 0.31239(3) 0.00701(3) 0.0832(2) Uani 1 1 d .
H38 H 0.2859 0.3124 -0.0268 0.100 Uiso 1 1 calc R
C39 C 0.36318(4) 0.32044(3) 0.02797(3) 0.1021(3) Uani 1 1 d .
H39 H 0.4072 0.3257 0.0086 0.123 Uiso 1 1 calc R
C40 C 0.36862(4) 0.32044(3) 0.07558(3) 0.1123(3) Uani 1 1 d .
H40 H 0.4174 0.3257 0.0898 0.135 Uiso 1 1 calc R
C41 C 0.30605(4) 0.31313(3) 0.10451(4) 0.1153(3) Uani 1 1 d .
H41 H 0.3105 0.3134 0.1383 0.138 Uiso 1 1 calc R
C42 C 0.23540(3) 0.30518(3) 0.08195(3) 0.0879(2) Uani 1 1 d .
H42 H 0.1914 0.2998 0.1012 0.105 Uiso 1 1 calc R
C43 C -0.01783(3) 0.30998(3) -0.07882(2) 0.0724(2) Uani 1 1 d .
H43 H 0.0254 0.3055 -0.0990 0.087 Uiso 1 1 calc R
C44 C -0.08857(3) 0.31824(3) -0.09990(3) 0.0898(3) Uani 1 1 d .
H44 H -0.0929 0.3204 -0.1336 0.108 Uiso 1 1 calc R
C45 C -0.15373(4) 0.32331(3) -0.07106(3) 0.1015(3) Uani 1 1 d .
H45 H -0.2027 0.3285 -0.0850 0.122 Uiso 1 1 calc R
C46 C -0.14563(3) 0.32059(3) -0.02116(3) 0.0900(3) Uani 1 1 d .
H46 H -0.1888 0.3238 -0.0008 0.108 Uiso 1 1 calc R
C47 C -0.07173(3) 0.31295(2) -0.00226(3) 0.0727(2) Uani 1 1 d .
H47 H -0.0662 0.3112 0.0314 0.087 Uiso 1 1 calc R
C48 C 0.31857(3) 0.47735(4) 0.19126(5) 0.313(2) Uiso 0.50 1 d PD
H48A H 0.3060 0.4725 0.1571 0.376 Uiso 0.50 1 calc PR
H48B H 0.3451 0.4427 0.1994 0.376 Uiso 0.50 1 calc PR
C49 C 0.50525(6) 0.53114(3) 0.19718(15) 0.301(2) Uiso 0.50 1 d PD
H49A H 0.5573 0.5194 0.2053 0.451 Uiso 0.50 1 calc PR
H49B H 0.4877 0.5583 0.2206 0.451 Uiso 0.50 1 calc PR
H49C H 0.5051 0.5476 0.1653 0.451 Uiso 0.50 1 calc PR
C50 C 0.38677(3) 0.50354(5) 0.18073(6) 0.2164(12) Uiso 0.50 1 d PD
H50A H 0.3910 0.5042 0.1455 0.260 Uiso 0.50 1 calc PR
H50B H 0.3807 0.5422 0.1911 0.260 Uiso 0.50 1 calc PR
C51 C 0.24839(4) 0.45677(7) 0.20549(7) 0.2603(17) Uiso 0.50 1 d PD
H51A H 0.2301 0.4302 0.1818 0.390 Uiso 0.50 1 calc PR
H51B H 0.2115 0.4869 0.2082 0.390 Uiso 0.50 1 calc PR
H51C H 0.2538 0.4386 0.2365 0.390 Uiso 0.50 1 calc PR
C52 C 0.45680(3) 0.48621(4) 0.19778(6) 0.376(3) Uiso 0.50 1 d PD
H52A H 0.4775 0.4566 0.1773 0.451 Uiso 0.50 1 calc PR
H52B H 0.4515 0.4719 0.2307 0.451 Uiso 0.50 1 calc PR

loop_
_atom_site_aniso_label
_atom_site_aniso_U_11
_atom_site_aniso_U_22
_atom_site_aniso_U_33
_atom_site_aniso_U_23
_atom_site_aniso_U_13
_atom_site_aniso_U_12
Al1 0.05154(7) 0.04360(8) 0.06533(10) 0.00044(8) 0.00187(7) -0.00095(6)
I1 0.12101(3) 0.05140(2) 0.12553(4) -0.01373(3) 0.00274(3) 0.00326(2)
I2 0.13070(4) 0.08325(3) 0.08570(3) -0.02480(3) 0.01070(3) 0.01350(3)
I3 0.13951(4) 0.07635(3) 0.11690(4) 0.03056(3) 0.04207(3) 0.00044(3)
I4 0.10589(3) 0.04987(2) 0.11255(4) 0.00918(2) -0.01933(3) -0.00676(2)
F10 0.0838(2) 0.0874(2) 0.1112(3) 0.0170(2) -0.0189(2) -0.00439(19)
N21 0.0544(2) 0.0463(2) 0.0707(3) -0.0024(2) -0.0068(2) -0.00108(18)
N22 0.0569(2) 0.0491(2) 0.0600(3) -0.0037(2) 0.0042(2) -0.00214(19)
N23 0.0648(2) 0.0435(2) 0.0649(3) 0.0042(2) 0.0096(2) 0.00422(19)
N24 0.0574(2) 0.0411(2) 0.0746(3) -0.0020(2) -0.0002(2) -0.00087(18)
N5 0.0528(2) 0.0530(2) 0.0889(3) 0.0017(3) -0.0123(2) 0.00125(19)
N6 0.0502(2) 0.0497(2) 0.0812(3) -0.0052(2) 0.0000(2) -0.00032(19)
F1 0.0876(2) 0.1777(4) 0.1571(4) -0.0556(3) 0.0258(3) -0.0158(3)
F2 0.1829(3) 0.2366(6) 0.2383(4) -0.0774(5) 0.1567(3) -0.0535(4)
F3 0.3710(8) 0.1891(6) 0.1000(3) -0.0037(4) 0.1171(4) 0.0177(6)
F4 0.3159(8) 0.2825(8) 0.0758(3) -0.0173(4) -0.0469(4) 0.0951(6)
F5 0.1328(3) 0.1917(5) 0.0877(3) -0.0091(3) -0.0280(3) 0.0444(3)
F6 0.0958(2) 0.0721(2) 0.1453(3) -0.0145(2) -0.0479(2) 0.00837(18)
F7 0.1597(3) 0.0799(3) 0.1815(4) -0.0418(3) -0.0389(3) -0.0263(2)
F8 0.1907(4) 0.0487(2) 0.1934(5) 0.0040(3) 0.0154(4) -0.0058(3)
F9 0.1268(3) 0.0891(2) 0.1547(4) 0.0474(3) 0.0041(3) 0.0305(2)
F11 0.1503(4) 0.1896(5) 0.1067(3) 0.0271(4) -0.0282(3) -0.0286(4)
F12 0.4309(11) 0.2210(7) 0.0913(4) 0.0200(5) -0.0514(6) -0.0457(7)
F13 0.4576(9) 0.2298(8) 0.1327(4) 0.0288(5) 0.1649(4) 0.0493(7)
F14 0.2434(4) 0.2344(6) 0.3063(5) 0.1084(5) 0.2128(3) 0.0993(4)
F15 0.0998(3) 0.2216(6) 0.2085(5) 0.0870(4) 0.0455(3) 0.0178(3)
C1 0.0456(2) 0.0410(3) 0.0798(4) 0.0001(3) -0.0128(2) 0.0026(2)
C2 0.0560(3) 0.0561(3) 0.0893(4) -0.0146(3) -0.0096(3) 0.0015(2)
C3 0.0647(3) 0.0484(3) 0.0768(4) -0.0092(3) -0.0019(3) 0.0043(3)
C4 0.0633(3) 0.0506(3) 0.0620(3) 0.0028(3) -0.0105(3) 0.0005(2)
C5 0.0606(3) 0.0670(3) 0.0683(4) -0.0039(3) -0.0014(3) -0.0055(3)
C6 0.0632(3) 0.0574(3) 0.0627(3) -0.0052(3) 0.0044(3) -0.0042(3)
C7 0.0818(3) 0.0651(4) 0.0721(4) 0.0107(3) 0.0098(3) -0.0088(3)
C8 0.0772(3) 0.0598(3) 0.0795(4) 0.0109(3) 0.0133(3) 0.0034(3)
C9 0.0593(3) 0.0448(3) 0.0693(4) 0.0038(3) 0.0024(3) -0.0090(2)
C10 0.0528(3) 0.0432(3) 0.0729(4) -0.0013(3) 0.0032(3) -0.0007(2)
C11 0.0515(3) 0.0558(3) 0.0667(3) -0.0048(3) 0.0033(2) 0.0065(2)
C12 0.0740(3) 0.0499(3) 0.0909(4) -0.0059(3) 0.0165(3) 0.0062(3)
C13 0.0824(3) 0.0720(4) 0.0687(4) -0.0029(3) 0.0155(3) 0.0115(3)
C14 0.0619(3) 0.0548(3) 0.0708(4) -0.0010(3) 0.0133(3) 0.0041(2)
C15 0.0613(3) 0.0656(3) 0.0687(4) 0.0079(3) 0.0126(3) 0.0039(3)
C16 0.0545(3) 0.0508(3) 0.0673(3) 0.0105(3) 0.0072(3) 0.0000(2)
C17 0.0614(3) 0.0582(3) 0.0958(4) 0.0051(3) 0.0006(3) 0.0018(3)
C18 0.0584(3) 0.0536(3) 0.0843(4) 0.0070(3) -0.0069(3) 0.0022(2)
C19 0.0464(2) 0.0482(3) 0.0718(4) 0.0136(3) -0.0053(2) 0.0011(2)
C20 0.0820(3) 0.0693(4) 0.0673(4) -0.0081(3) 0.0148(3) 0.0056(3)
C21 0.1563(3) 0.1135(3) 0.0919(2) -0.0071(3) 0.0352(2) -0.0086(3)
C22 0.1563(3) 0.1135(3) 0.0919(2) -0.0071(3) 0.0352(2) -0.0086(3)
C23 0.1563(3) 0.1135(3) 0.0919(2) -0.0071(3) 0.0352(2) -0.0086(3)
C24 0.1563(3) 0.1135(3) 0.0919(2) -0.0071(3) 0.0352(2) -0.0086(3)
C25 0.1563(3) 0.1135(3) 0.0919(2) -0.0071(3) 0.0352(2) -0.0086(3)
C26 0.0462(2) 0.0477(3) 0.0906(4) -0.0016(3) 0.0109(3) 0.0007(2)
C27 0.0594(3) 0.0561(3) 0.1221(5) -0.0116(4) -0.0116(3) -0.0005(3)
C28 0.1017(4) 0.0616(4) 0.1209(6) -0.0178(4) 0.0026(4) -0.0196(3)
C29 0.0978(4) 0.0380(3) 0.1661(7) 0.0201(4) 0.0184(5) 0.0107(3)
C30 0.0719(3) 0.0552(3) 0.1186(5) 0.0182(4) 0.0007(4) 0.0091(3)
C31 0.0586(3) 0.0587(3) 0.0897(4) 0.0123(3) 0.0076(3) 0.0053(3)
C32 0.1052(4) 0.0664(4) 0.0797(4) 0.0120(3) 0.0390(3) 0.0147(3)
C33 0.1978(3) 0.1097(3) 0.1091(3) 0.0155(3) 0.0624(2) 0.0136(3)
C34 0.1978(3) 0.1097(3) 0.1091(3) 0.0155(3) 0.0624(2) 0.0136(3)
C35 0.1978(3) 0.1097(3) 0.1091(3) 0.0155(3) 0.0624(2) 0.0136(3)
C36 0.1978(3) 0.1097(3) 0.1091(3) 0.0155(3) 0.0624(2) 0.0136(3)
C37 0.1978(3) 0.1097(3) 0.1091(3) 0.0155(3) 0.0624(2) 0.0136(3)
C38 0.0468(3) 0.0817(4) 0.1211(5) 0.0331(4) -0.0035(3) 0.0004(3)
C39 0.0724(4) 0.0775(4) 0.1565(6) 0.0606(4) -0.0059(4) -0.0047(3)
C40 0.0798(4) 0.0657(4) 0.1915(7) 0.0281(5) -0.0561(4) -0.0153(3)
C41 0.0918(4) 0.0954(5) 0.1589(7) -0.0279(5) -0.0451(4) 0.0179(4)
C42 0.0710(3) 0.0897(5) 0.1031(5) -0.0138(4) -0.0283(3) 0.0087(3)
C43 0.0699(3) 0.0677(4) 0.0795(4) 0.0039(3) -0.0107(3) -0.0061(3)
C44 0.0881(4) 0.0744(4) 0.1070(5) 0.0037(4) -0.0359(4) -0.0019(3)
C45 0.0745(3) 0.0613(4) 0.1687(7) -0.0226(4) -0.0450(4) 0.0125(3)
C46 0.0588(3) 0.0674(4) 0.1437(6) -0.0396(4) -0.0087(4) -0.0034(3)
C47 0.0645(3) 0.0662(3) 0.0874(4) -0.0241(3) 0.0000(3) -0.0012(3)

loop_
_atom_type_symbol
_atom_type_description
_atom_type_scat_dispersion_real
_atom_type_scat_dispersion_imag
_atom_type_scat_source
Al Al 0.0645 0.0514 'International Tables Vol C Tables 4.2.6.8 and 6.1.1.4'
I I -0.4742 1.8119 'International Tables Vol C Tables 4.2.6.8 and 6.1.1.4'
N N 0.0061 0.0033 'International Tables Vol C Tables 4.2.6.8 and 6.1.1.4'
C C 0.0033 0.0016 'International Tables Vol C Tables 4.2.6.8 and 6.1.1.4'
H H 0.0000 0.0000 'International Tables Vol C Tables 4.2.6.8 and 6.1.1.4'
F F 0.0171 0.0103 'International Tables Vol C Tables 4.2.6.8 and 6.1.1.4'

loop_
_geom_angle_atom_site_label_1
_geom_angle_atom_site_label_2
_geom_angle_atom_site_label_3
_geom_angle
N23 Al1 N22 95.63(3)
N23 Al1 N24 90.82(3)
N22 Al1 N24 173.54(2)
N23 Al1 N21 172.60(2)
N22 Al1 N21 91.73(3)
N24 Al1 N21 81.82(3)
N23 Al1 N5 90.78(2)
N22 Al1 N5 91.28(2)
N24 Al1 N5 88.46(2)
N21 Al1 N5 88.28(2)
N23 Al1 N6 91.76(2)
N22 Al1 N6 91.94(2)
N24 Al1 N6 88.02(2)
N21 Al1 N6 88.76(2)
N5 Al1 N6 175.690(18)
C4 N21 C1 111.55(4)
C4 N21 Al1 132.43(4)
C1 N21 Al1 115.97(4)
C9 N22 C6 107.35(4)
C9 N22 Al1 125.90(4)
C6 N22 Al1 126.72(4)
C11 N23 C14 107.46(4)
C11 N23 Al1 125.52(4)
C14 N23 Al1 127.02(4)
C16 N24 C19 110.99(4)
C16 N24 Al1 132.84(4)
C19 N24 Al1 116.13(4)
C38 N5 C42 116.57(5)
C38 N5 Al1 123.42(5)
C42 N5 Al1 119.52(4)
C43 N6 C47 115.80(5)
C43 N6 Al1 121.81(3)
C47 N6 Al1 122.23(4)
N21 C1 C19 112.86(5)
N21 C1 C2 105.43(5)
C19 C1 C2 141.68(5)
C3 C2 C1 108.66(5)
C3 C2 I1 121.74(5)
C1 C2 I1 129.59(4)
C2 C3 C4 107.68(5)
C2 C3 I2 124.93(4)
C4 C3 I2 127.32(4)
N21 C4 C5 119.08(5)
N21 C4 C3 106.66(5)
C5 C4 C3 134.23(6)
C4 C5 C6 125.36(6)
C4 C5 C20 120.08(5)
C6 C5 C20 114.47(5)
N22 C6 C5 124.64(5)
N22 C6 C7 107.39(5)
C5 C6 C7 127.96(6)
C8 C7 C6 110.14(6)
C8 C7 H7 124.9
C6 C7 H7 124.9
C7 C8 C9 106.42(6)
C7 C8 H8 126.8
C9 C8 H8 126.8
N22 C9 C10 124.56(5)
N22 C9 C8 108.69(5)
C10 C9 C8 126.74(5)
C9 C10 C11 124.06(5)
C9 C10 C26 118.36(5)
C11 C10 C26 117.58(5)
N23 C11 C10 124.29(5)
N23 C11 C12 109.49(5)
C10 C11 C12 126.21(5)
C13 C12 C11 105.53(5)
C13 C12 H12 127.2
C11 C12 H12 127.2
C12 C13 C14 109.59(6)
C12 C13 H13 125.2
C14 C13 H13 125.2
N23 C14 C15 125.01(5)
N23 C14 C13 107.93(5)
C15 C14 C13 127.06(6)
C14 C15 C16 125.35(6)
C14 C15 C32 115.14(5)
C16 C15 C32 119.42(5)
N24 C16 C15 118.93(5)
N24 C16 C17 106.82(5)
C15 C16 C17 134.25(6)
C18 C17 C16 108.44(6)
C18 C17 I3 123.25(5)
C16 C17 I3 128.26(5)
C17 C18 C19 106.58(5)
C17 C18 I4 122.78(5)
C19 C18 I4 130.59(4)
N24 C19 C18 107.17(5)
N24 C19 C1 113.14(5)
C18 C19 C1 139.68(5)
C25 C20 C21 114.83(6)
C25 C20 C5 122.61(5)
C21 C20 C5 122.55(5)
F1 C21 C22 117.27(6)
F1 C21 C20 117.48(6)
C22 C21 C20 125.12(7)
F2 C22 C23 122.19(6)
F2 C22 C21 121.99(7)
C23 C22 C21 115.79(7)
C24 C23 C22 123.95(7)
C24 C23 F3 115.15(7)
C22 C23 F3 120.74(7)
F4 C24 C23 120.97(7)
F4 C24 C25 122.47(7)
C23 C24 C25 116.46(7)
F5 C25 C20 118.00(6)
F5 C25 C24 118.29(6)
C20 C25 C24 123.67(7)
C31 C26 C27 114.35(5)
C31 C26 C10 123.39(5)
C27 C26 C10 122.25(5)
F6 C27 C26 120.03(5)
F6 C27 C28 118.22(6)
C26 C27 C28 121.74(6)
C29 C28 F7 121.24(6)
C29 C28 C27 120.26(7)
F7 C28 C27 118.34(6)
F8 C29 C30 122.28(7)
F8 C29 C28 117.78(7)
C30 C29 C28 119.78(6)
F9 C30 C29 119.34(6)
F9 C30 C31 121.16(6)
C29 C30 C31 119.45(6)
F10 C31 C26 118.26(5)
F10 C31 C30 117.52(5)
C26 C31 C30 124.22(6)
C33 C32 C37 116.25(6)
C33 C32 C15 121.67(6)
C37 C32 C15 121.97(5)
F11 C33 C32 118.98(6)
F11 C33 C34 114.69(7)
C32 C33 C34 126.32(8)
F12 C34 C33 123.67(8)
F12 C34 C35 124.24(8)
C33 C34 C35 111.98(7)
C36 C35 F13 119.15(7)
C36 C35 C34 126.19(7)
F13 C35 C34 114.30(7)
F14 C36 C37 121.98(7)
F14 C36 C35 122.52(7)
C37 C36 C35 115.49(8)
F15 C37 C36 117.52(7)
F15 C37 C32 118.82(6)
C36 C37 C32 123.56(7)
N5 C38 C39 122.80(7)
N5 C38 H38 118.6
C39 C38 H38 118.6
C40 C39 C38 118.42(7)
C40 C39 H39 120.8
C38 C39 H39 120.8
C39 C40 C41 122.19(7)
C39 C40 H40 118.9
C41 C40 H40 118.9
C40 C41 C42 116.96(8)
C40 C41 H41 121.5
C42 C41 H41 121.5
N5 C42 C41 123.05(6)
N5 C42 H42 118.5
C41 C42 H42 118.5
N6 C43 C44 123.74(6)
N6 C43 H43 118.1
C44 C43 H43 118.1
C43 C44 C45 119.48(7)
C43 C44 H44 120.3
C45 C44 H44 120.3
C44 C45 C46 119.15(6)
C44 C45 H45 120.4
C46 C45 H45 120.4
C45 C46 C47 118.18(6)
C45 C46 H46 120.9
C47 C46 H46 120.9
N6 C47 C46 123.62(6)
N6 C47 H47 118.2
C46 C47 H47 118.2
C51 C48 C50 172.74(14)
C51 C48 H48A 92.3
C50 C48 H48A 92.3
C51 C48 H48B 92.3
C50 C48 H48B 92.3
H48A C48 H48B 103.0
C52 C49 H49A 109.5
C52 C49 H49B 109.5
H49A C49 H49B 109.5
C52 C49 H49C 109.5
H49A C49 H49C 109.5
H49B C49 H49C 109.5
C52 C50 C48 123.29(12)
C52 C50 H50A 106.5
C48 C50 H50A 106.5
C52 C50 H50B 106.5
C48 C50 H50B 106.5
H50A C50 H50B 106.5
C48 C51 H51A 109.5
C48 C51 H51B 109.5
H51A C51 H51B 109.5
C48 C51 H51C 109.5
H51A C51 H51C 109.5
H51B C51 H51C 109.5
C50 C52 C49 107.24(11)
C50 C52 H52A 110.3
C49 C52 H52A 110.3
C50 C52 H52B 110.3
C49 C52 H52B 110.3
H52A C52 H52B 108.5

loop_
_geom_bond_atom_site_label_1
_geom_bond_atom_site_label_2
_geom_bond_distance
Al1 N23 1.8821(5)
Al1 N22 1.8919(5)
Al1 N24 1.9105(5)
Al1 N21 1.9123(5)
Al1 N5 2.1732(5)
Al1 N6 2.1787(5)
I1 C2 2.0720(7)
I2 C3 2.0655(7)
I3 C17 2.0732(7)
I4 C18 2.0805(7)
F10 C31 1.3602(7)
N21 C4 1.3661(8)
N21 C1 1.3723(7)
N22 C9 1.3804(7)
N22 C6 1.3913(8)
N23 C11 1.3805(7)
N23 C14 1.3843(8)
N24 C16 1.3520(8)
N24 C19 1.3668(7)
N5 C38 1.3038(8)
N5 C42 1.3588(9)
N6 C43 1.3513(9)
N6 C47 1.3588(7)
F1 C21 1.3617(9)
F2 C22 1.3228(10)
F3 C23 1.3622(10)
F4 C24 1.3309(10)
F5 C25 1.3274(10)
F6 C27 1.3313(8)
F7 C28 1.3524(9)
F8 C29 1.3379(8)
F9 C30 1.3355(8)
F11 C33 1.3332(10)
F12 C34 1.2888(11)
F13 C35 1.3920(11)
F14 C36 1.3204(11)
F15 C37 1.3128(10)
C1 C19 1.4329(8)
C1 C2 1.4389(8)
C2 C3 1.3697(9)
C3 C4 1.4294(8)
C4 C5 1.4102(8)
C5 C6 1.4156(8)
C5 C20 1.4813(9)
C6 C7 1.4288(9)
C7 C8 1.3294(9)
C7 H7 0.9300
C8 C9 1.4542(9)
C8 H8 0.9300
C9 C10 1.3838(8)
C10 C11 1.4303(8)
C10 C26 1.4850(8)
C11 C12 1.4342(9)
C12 C13 1.3708(9)
C12 H12 0.9300
C13 C14 1.4128(9)
C13 H13 0.9300
C14 C15 1.3870(8)
C15 C16 1.4015(8)
C15 C32 1.4805(9)
C16 C17 1.4164(9)
C17 C18 1.3862(9)
C18 C19 1.4240(8)
C20 C25 1.3613(9)
C20 C21 1.3745(9)
C21 C22 1.3691(10)
C22 C23 1.3567(10)
C23 C24 1.3541(10)
C24 C25 1.3939(10)
C26 C31 1.3713(8)
C26 C27 1.3926(9)
C27 C28 1.3958(10)
C28 C29 1.3468(11)
C29 C30 1.3465(11)
C30 C31 1.3740(9)
C32 C33 1.3772(10)
C32 C37 1.3944(10)
C33 C34 1.3972(10)
C34 C35 1.4170(11)
C35 C36 1.3898(11)
C36 C37 1.3798(10)
C38 C39 1.3922(9)
C38 H38 0.9300
C39 C40 1.3100(13)
C39 H39 0.9300
C40 C41 1.3443(11)
C40 H40 0.9300
C41 C42 1.3715(10)
C41 H41 0.9300
C42 H42 0.9300
C43 C44 1.3561(9)
C43 H43 0.9300
C44 C45 1.3727(10)
C44 H44 0.9300
C45 C46 1.3781(12)
C45 H45 0.9300
C46 C47 1.3789(8)
C46 H46 0.9300
C47 H47 0.9300
C48 C51 1.3549(12)
C48 C50 1.3549(10)
C48 H48A 0.9700
C48 H48B 0.9700
C49 C52 1.3552(12)
C49 H49A 0.9600
C49 H49B 0.9600
C49 H49C 0.9600
C50 C52 1.3513(12)
C50 H50A 0.9700
C50 H50B 0.9700
C51 H51A 0.9600
C51 H51B 0.9600
C51 H51C 0.9600
C52 H52A 0.9700
C52 H52B 0.9700
